data_2218215
loop_
_publ_author_name
'Zhang, Bing-Yu'
'Nie, Jing-Jing'
'Xu, Duan-Jun'

_publ_section_title
;
 Tetraaquabis(pyridine-3-sulfonato-\k<i>N</i>)nickel(II)
;
_journal_coeditor_code OM2227
_journal_issue 5
_journal_name_full 'Acta Crystallographica Section E'
_journal_page_first m679
_journal_paper_doi 10.1107/S1600536808010076
_journal_volume 64
_journal_year 2008
_chemical_formula_iupac '[Ni (C5 H4 N O3 S)2 (H2 O)4]'
_chemical_formula_moiety 'C10 H16 N2 Ni O10 S2'
_chemical_formula_sum 'C10 H16 N2 Ni O10 S2'
_chemical_formula_weight 447.08
_chemical_name_systematic
;
Tetraaquabis(pyridine-3-sulfonato-\k<i>N</i>)nickel(II)
;
_space_group_IT_number 14
_symmetry_cell_setting monoclinic
_symmetry_space_group_name_Hall '-P 2yn'
_symmetry_space_group_name_H-M 'P 1 21/n 1'
_atom_sites_solution_hydrogens geom
_atom_sites_solution_primary direct
_atom_sites_solution_secondary difmap
_audit_creation_method SHELXL-97
_cell_angle_alpha 90.00
_cell_angle_beta 97.419(12)
_cell_angle_gamma 90.00
_cell_formula_units_Z 2
_cell_length_a 7.5399(8)
_cell_length_b 12.6939(15)
_cell_length_c 8.7810(8)
_cell_measurement_reflns_used 5256
_cell_measurement_temperature 295(2)
_cell_measurement_theta_max 24.0
_cell_measurement_theta_min 2.84
_cell_volume 833.40(15)
_computing_cell_refinement 'PROCESS-AUTO (Rigaku, 1998)'
_computing_data_collection 'PROCESS-AUTO (Rigaku, 1998)'
_computing_data_reduction 'CrystalStructure (Rigaku/MSC, 2002)'
_computing_molecular_graphics 'ORTEP-3 for Windows (Farrugia, 1997)'
_computing_publication_material 'WinGX (Farrugia, 1999)'
_computing_structure_refinement 'SHELXL97 (Sheldrick, 2008)'
_computing_structure_solution 'SIR92 (Altomare <i>et al.</i>,  1993)'
_diffrn_ambient_temperature 295(2)
_diffrn_detector_area_resol_mean 10.0
_diffrn_measured_fraction_theta_full 0.995
_diffrn_measured_fraction_theta_max 0.995
_diffrn_measurement_device_type 'Rigaku R-AXIS RAPID IP'
_diffrn_measurement_method \w
_diffrn_radiation_monochromator graphite
_diffrn_radiation_source 'fine-focus sealed tube'
_diffrn_radiation_type MoK\a
_diffrn_radiation_wavelength 0.71073
_diffrn_reflns_av_R_equivalents 0.0186
_diffrn_reflns_av_sigmaI/netI 0.0128
_diffrn_reflns_limit_h_max 9
_diffrn_reflns_limit_h_min -9
_diffrn_reflns_limit_k_max 15
_diffrn_reflns_limit_k_min -15
_diffrn_reflns_limit_l_max 10
_diffrn_reflns_limit_l_min -9
_diffrn_reflns_number 8877
_diffrn_reflns_theta_full 25.39
_diffrn_reflns_theta_max 25.39
_diffrn_reflns_theta_min 2.84
_diffrn_standards_interval_count 0
_diffrn_standards_interval_time 0
_diffrn_standards_number 0
_exptl_absorpt_coefficient_mu 1.469
_exptl_absorpt_correction_T_max 0.745
_exptl_absorpt_correction_T_min 0.660
_exptl_absorpt_correction_type multi-scan
_exptl_absorpt_process_details '(ABSCOR; Higashi, 1995)'
_exptl_crystal_colour blue
_exptl_crystal_density_diffrn 1.782
_exptl_crystal_density_method 'not measured'
_exptl_crystal_description prism
_exptl_crystal_F_000 460
_exptl_crystal_size_max 0.32
_exptl_crystal_size_mid 0.22
_exptl_crystal_size_min 0.20
_refine_diff_density_max 0.289
_refine_diff_density_min -0.367
_refine_ls_extinction_method none
_refine_ls_goodness_of_fit_ref 1.059
_refine_ls_hydrogen_treatment constr
_refine_ls_matrix_type full
_refine_ls_number_parameters 115
_refine_ls_number_reflns 1524
_refine_ls_number_restraints 0
_refine_ls_restrained_S_all 1.059
_refine_ls_R_factor_all 0.0250
_refine_ls_R_factor_gt 0.0237
_refine_ls_shift/su_max 0.000
_refine_ls_shift/su_mean 0.000
_refine_ls_structure_factor_coef Fsqd
_refine_ls_weighting_details 'calc w=1/[\s^2^(Fo^2^)+(0.0323P)^2^+0.5265P] where P=(Fo^2^+2Fc^2^)/3'
_refine_ls_weighting_scheme calc
_refine_ls_wR_factor_gt 0.0639
_refine_ls_wR_factor_ref 0.0646
_reflns_number_gt 1449
_reflns_number_total 1524
_reflns_threshold_expression I>2\s(I)
_cod_data_source_file om2227.cif
_cod_data_source_block I
_cod_original_sg_symbol_H-M 'P 21/n'
_cod_database_code 2218215
_cod_database_fobs_code 2218215

loop_
_symmetry_equiv_pos_as_xyz
'x, y, z'
'-x+1/2, y+1/2, -z+1/2'
'-x, -y, -z'
'x-1/2, -y-1/2, z-1/2'

loop_
_atom_site_type_symbol
_atom_site_label
_atom_site_fract_x
_atom_site_fract_y
_atom_site_fract_z
_atom_site_U_iso_or_equiv
_atom_site_adp_type
_atom_site_calc_flag
_atom_site_refinement_flags
_atom_site_occupancy
Ni Ni 0.5000 0.5000 0.5000 0.02883(13) Uani d S 1
S S 0.45204(7) 0.75905(4) -0.03581(6) 0.03407(15) Uani d . 1
N N1 0.5850(2) 0.54221(13) 0.28948(18) 0.0307(3) Uani d . 1
O O1 0.76142(19) 0.48676(11) 0.60868(18) 0.0388(3) Uani d . 1
H H1B 0.8326 0.5397 0.5900 0.058 Uiso d R 1
H H1A 0.8182 0.4333 0.5998 0.058 Uiso d R 1
O O2 0.50231(19) 0.34035(11) 0.45010(17) 0.0411(3) Uani d . 1
H H2A 0.5076 0.3156 0.3615 0.062 Uiso d R 1
H H2B 0.4194 0.3021 0.4815 0.062 Uiso d R 1
O O3 0.5370(3) 0.76975(16) -0.1732(2) 0.0687(6) Uani d . 1
O O4 0.4828(2) 0.85025(12) 0.0624(2) 0.0554(5) Uani d . 1
O O5 0.2658(2) 0.73019(12) -0.06337(19) 0.0481(4) Uani d . 1
C C1 0.7217(3) 0.49242(15) 0.2368(3) 0.0370(5) Uani d . 1
H H1 0.7768 0.4372 0.2943 0.044 Uiso calc R 1
C C2 0.7839(3) 0.51907(18) 0.1020(3) 0.0452(5) Uani d . 1
H H2 0.8783 0.4819 0.0693 0.054 Uiso calc R 1
C C3 0.7053(3) 0.60162(17) 0.0150(3) 0.0405(5) Uani d . 1
H H3 0.7461 0.6218 -0.0762 0.049 Uiso calc R 1
C C4 0.5641(2) 0.65298(14) 0.0684(2) 0.0298(4) Uani d . 1
C C5 0.5074(3) 0.62143(15) 0.2044(2) 0.0320(4) Uani d . 1
H H5 0.4116 0.6565 0.2384 0.038 Uiso calc R 1

loop_
_atom_site_aniso_label
_atom_site_aniso_U_11
_atom_site_aniso_U_22
_atom_site_aniso_U_33
_atom_site_aniso_U_12
_atom_site_aniso_U_13
_atom_site_aniso_U_23
Ni 0.0309(2) 0.0273(2) 0.0284(2) 0.00105(13) 0.00426(14) 0.00418(13)
S 0.0419(3) 0.0278(3) 0.0317(3) 0.0027(2) 0.0018(2) 0.00399(19)
N1 0.0329(8) 0.0290(8) 0.0302(8) 0.0016(7) 0.0037(6) 0.0034(7)
O1 0.0336(7) 0.0355(8) 0.0467(9) 0.0018(6) 0.0031(6) 0.0056(6)
O2 0.0512(9) 0.0328(8) 0.0409(8) -0.0017(6) 0.0122(7) -0.0002(6)
O3 0.0861(14) 0.0758(13) 0.0491(11) 0.0261(11) 0.0269(10) 0.0305(9)
O4 0.0591(10) 0.0297(8) 0.0707(11) 0.0048(7) -0.0174(8) -0.0095(8)
O5 0.0441(9) 0.0358(8) 0.0600(10) 0.0039(7) -0.0103(7) -0.0022(7)
C1 0.0360(11) 0.0328(11) 0.0417(12) 0.0064(8) 0.0034(9) 0.0061(8)
C2 0.0417(12) 0.0431(12) 0.0542(14) 0.0126(10) 0.0188(10) 0.0065(10)
C3 0.0455(12) 0.0393(11) 0.0395(12) 0.0036(9) 0.0154(9) 0.0055(9)
C4 0.0337(9) 0.0255(9) 0.0295(10) -0.0002(7) 0.0016(8) 0.0005(7)
C5 0.0333(9) 0.0314(10) 0.0313(10) 0.0041(8) 0.0047(8) 0.0004(8)

loop_
_atom_type_symbol
_atom_type_description
_atom_type_scat_dispersion_real
_atom_type_scat_dispersion_imag
_atom_type_scat_source
C C 0.0033 0.0016 'International Tables Vol C Tables 4.2.6.8 and 6.1.1.4'
H H 0.0000 0.0000 'International Tables Vol C Tables 4.2.6.8 and 6.1.1.4'
N N 0.0061 0.0033 'International Tables Vol C Tables 4.2.6.8 and 6.1.1.4'
O O 0.0106 0.0060 'International Tables Vol C Tables 4.2.6.8 and 6.1.1.4'
Ni Ni 0.3393 1.1124 'International Tables Vol C Tables 4.2.6.8 and 6.1.1.4'
S S 0.1246 0.1234 'International Tables Vol C Tables 4.2.6.8 and 6.1.1.4'

loop_
_geom_angle_atom_site_label_1
_geom_angle_atom_site_label_2
_geom_angle_atom_site_label_3
_geom_angle_site_symmetry_1
_geom_angle_site_symmetry_3
_geom_angle
O2 Ni O2 3_666 . 180.0
O2 Ni O1 3_666 3_666 89.12(6)
O2 Ni O1 . 3_666 90.88(6)
O2 Ni O1 3_666 . 90.88(6)
O2 Ni O1 . . 89.12(6)
O1 Ni O1 3_666 . 180.0
O2 Ni N1 3_666 3_666 92.95(6)
O2 Ni N1 . 3_666 87.05(6)
O1 Ni N1 3_666 3_666 92.61(6)
O1 Ni N1 . 3_666 87.39(6)
O2 Ni N1 3_666 . 87.05(6)
O2 Ni N1 . . 92.95(6)
O1 Ni N1 3_666 . 87.39(6)
O1 Ni N1 . . 92.61(6)
N1 Ni N1 3_666 . 180.0
O5 S O3 . . 114.30(12)
O5 S O4 . . 112.45(10)
O3 S O4 . . 111.67(12)
O5 S C4 . . 106.36(9)
O3 S C4 . . 105.58(10)
O4 S C4 . . 105.69(9)
C1 N1 C5 . . 117.40(17)
C1 N1 Ni . . 121.22(13)
C5 N1 Ni . . 121.36(13)
Ni O1 H1B . . 114.4
Ni O1 H1A . . 120.2
H1B O1 H1A . . 106.0
Ni O2 H2A . . 124.1
Ni O2 H2B . . 117.1
H2A O2 H2B . . 101.9
N1 C1 C2 . . 123.07(19)
N1 C1 H1 . . 118.5
C2 C1 H1 . . 118.5
C1 C2 C3 . . 119.6(2)
C1 C2 H2 . . 120.2
C3 C2 H2 . . 120.2
C4 C3 C2 . . 117.6(2)
C4 C3 H3 . . 121.2
C2 C3 H3 . . 121.2
C5 C4 C3 . . 119.71(18)
C5 C4 S . . 119.06(14)
C3 C4 S . . 121.23(15)
N1 C5 C4 . . 122.60(18)
N1 C5 H5 . . 118.7
C4 C5 H5 . . 118.7

loop_
_geom_bond_atom_site_label_1
_geom_bond_atom_site_label_2
_geom_bond_site_symmetry_2
_geom_bond_distance
_geom_bond_publ_flag
Ni O1 3_666 2.0828(14) ?
Ni O1 . 2.0828(14) y
Ni O2 3_666 2.0739(14) ?
Ni O2 . 2.0739(14) y
Ni N1 3_666 2.1026(16) ?
Ni N1 . 2.1026(16) y
S O5 . 1.4412(16) ?
S O3 . 1.4438(18) ?
S O4 . 1.4445(16) ?
S C4 . 1.7788(19) ?
N1 C1 . 1.341(3) ?
N1 C5 . 1.341(2) ?
O1 H1B . 0.8886 ?
O1 H1A . 0.8115 ?
O2 H2A . 0.8450 ?
O2 H2B . 0.8642 ?
C1 C2 . 1.370(3) ?
C1 H1 . 0.9300 ?
C2 C3 . 1.384(3) ?
C2 H2 . 0.9300 ?
C3 C4 . 1.381(3) ?
C3 H3 . 0.9300 ?
C4 C5 . 1.379(3) ?
C5 H5 . 0.9300 ?

loop_
_geom_hbond_atom_site_label_D
_geom_hbond_atom_site_label_H
_geom_hbond_atom_site_label_A
_geom_hbond_site_symmetry_A
_geom_hbond_distance_DH
_geom_hbond_distance_HA
_geom_hbond_distance_DA
_geom_hbond_angle_DHA
_geom_hbond_publ_flag
O1 H1A O3 2_645 0.81 2.39 3.162(3) 158 y
O1 H1A O4 2_645 0.81 2.44 3.119(2) 142 y
O1 H1B O4 4_676 0.89 1.83 2.722(2) 177 y
O2 H2A O3 3_665 0.84 1.97 2.787(2) 163 y
O2 H2B O5 2_545 0.86 1.89 2.748(2) 174 y
C1 H1 O4 2_645 0.93 2.34 3.212(3) 155 y
